data_4308737
loop_
_publ_author_name
'Yu Chikamoto'
'Tatsuya Kawamoto'
'Asako Igashira-Kamiyama'
'Takumi Konno'

_publ_contact_author
;
     Takumi Konno
  Department of Chemistry, Graduate School of Science, Osaka University, 
Toyonaka, Osaka, 560-0043, Japan
;
_publ_contact_author_email ' konno@ch.wani.osaka-u.ac.jp '
_publ_contact_author_fax ' +81-6-6850-5765 '
_publ_contact_author_phone ' +81-6-6850-5765 '
_publ_section_title
;
Two Stereoisomers of an S-Bridged RhIII2PtII2 Tetranuclear Complex
[{Pt(NH3)2}2{Rh(aet)3}2]4+ That Lead to a Discrete and a 1D
RhIII2PtII2AgI Structures by Reacting with AgI (aet = 2-Aminoethanethiolate)
;
_journal_name_full 'Inorganic Chemistry'
_journal_page_first 1601
_journal_page_last 1610
_journal_paper_doi 10.1021/ic048680k
_journal_volume 44
_journal_year 2005
_chemical_formula_moiety 'C12 H54 Ag1 Cl5 N10 O23 Pt2 Rh2 S6'
_chemical_formula_sum 'C12 H54 Ag Cl5 N10 O23 Pt2 Rh2 S6'
_chemical_formula_weight 1780.14
_space_group_IT_number 14
_symmetry_cell_setting monoclinic
_symmetry_Int_Tables_number 14
_symmetry_space_group_name_Hall '-P 2yn'
_symmetry_space_group_name_H-M 'P 1 21/n 1'
_atom_sites_solution_hydrogens geom
_atom_sites_solution_primary direct
_atom_sites_solution_secondary difmap
_cell_angle_alpha 90.00
_cell_angle_beta 102.99(5)
_cell_angle_gamma 90.00
_cell_formula_units_Z 2
_cell_length_a 11.747(5)
_cell_length_b 12.619(8)
_cell_length_c 16.134(10)
_cell_measurement_reflns_used 17331
_cell_measurement_temperature 200(2)
_cell_measurement_theta_max 27.49
_cell_measurement_theta_min 3.05
_cell_volume 2330(2)
_computing_cell_refinement PROCESS-AUTO
_computing_data_collection PROCESS-AUTO
_computing_data_reduction CrystalStructure
_computing_publication_material 'CrystalStructure 3.6.0'
_computing_structure_refinement 'SHELXL-97 (Sheldrick, 1997)'
_computing_structure_solution 'SHELXS-97 (Sheldrick, 1990)'
_diffrn_ambient_temperature 200(2)
_diffrn_detector_area_resol_mean 10.00
_diffrn_measured_fraction_theta_full 0.996
_diffrn_measured_fraction_theta_max 0.996
_diffrn_measurement_device_type 'Rigaku RAXIS-RAPID'
_diffrn_measurement_method \w
_diffrn_radiation_monochromator graphite
_diffrn_radiation_source 'fine-focus sealed tube'
_diffrn_radiation_type MoK\a
_diffrn_radiation_wavelength 0.71075
_diffrn_reflns_av_R_equivalents 0.0717
_diffrn_reflns_av_sigmaI/netI 0.0609
_diffrn_reflns_limit_h_max 15
_diffrn_reflns_limit_h_min -15
_diffrn_reflns_limit_k_max 14
_diffrn_reflns_limit_k_min -16
_diffrn_reflns_limit_l_max 20
_diffrn_reflns_limit_l_min -20
_diffrn_reflns_number 19856
_diffrn_reflns_theta_full 27.49
_diffrn_reflns_theta_max 27.49
_diffrn_reflns_theta_min 3.05
_exptl_absorpt_coefficient_mu 7.727
_exptl_absorpt_correction_T_max 0.5121
_exptl_absorpt_correction_T_min 0.2052
_exptl_absorpt_correction_type empirical
_exptl_crystal_colour yellow
_exptl_crystal_density_diffrn 2.537
_exptl_crystal_density_method 'not measured'
_exptl_crystal_description plate
_exptl_crystal_F_000 1708
_exptl_crystal_size_max 0.30
_exptl_crystal_size_mid 0.20
_exptl_crystal_size_min 0.10
_refine_diff_density_max 4.376
_refine_diff_density_min -3.601
_refine_diff_density_rms 0.280
_refine_ls_extinction_method none
_refine_ls_goodness_of_fit_ref 1.033
_refine_ls_hydrogen_treatment mixed
_refine_ls_matrix_type full
_refine_ls_number_parameters 305
_refine_ls_number_reflns 5330
_refine_ls_number_restraints 0
_refine_ls_restrained_S_all 1.033
_refine_ls_R_factor_all 0.1042
_refine_ls_R_factor_gt 0.0776
_refine_ls_shift/su_max 0.000
_refine_ls_shift/su_mean 0.000
_refine_ls_structure_factor_coef Fsqd
_refine_ls_weighting_details 'calc w=1/[\s^2^(Fo^2^)+(0.0221P)^2^+97.7426P] where P=(Fo^2^+2Fc^2^)/3'
_refine_ls_weighting_scheme calc
_refine_ls_wR_factor_gt 0.1432
_refine_ls_wR_factor_ref 0.1559
_reflns_number_gt 4064
_reflns_number_total 5330
_reflns_threshold_expression >2sigma(I)
_cod_data_source_file ic048680ksi20041205_091750_3.cif
_cod_data_source_block '[2](ClO4)5*3H2O'
_cod_depositor_comments
;
The following automatic conversions were performed:
'_symmetry_cell_setting' value 'Monoclinic' changed to 'monoclinic'
according to '/home/saulius/struct/CIF-dictionaries/cif_core.dic'
dictionary named 'cif_core.dic' version 2.4.1 from 2010-06-29.

Automatic conversion script
Id: cif_fix_enum 1527 2010-12-29 10:47:43Z saulius 

The following automatic conversions were performed:

data name '_atom_site_symetry_multiplicity' was replaced with
'_atom_site_symmetry_multiplicity' as specified in the replacement
file 'data/replacement-values/replacement_tags.lst'.

Automatic conversion script
Id: cif_correct_tags 9268 2022-04-12 08:56:07Z antanas 
;
_cod_original_cell_volume 2331(2)
_cod_original_formula_sum 'C12 H54 Ag1 Cl5 N10 O23 Pt2 Rh2 S6'
_cod_database_code 4308737

loop_
_symmetry_equiv_pos_as_xyz
'x, y, z'
'-x+1/2, y+1/2, -z+1/2'
'-x, -y, -z'
'x-1/2, -y-1/2, z-1/2'

loop_
_atom_site_label
_atom_site_type_symbol
_atom_site_fract_x
_atom_site_fract_y
_atom_site_fract_z
_atom_site_U_iso_or_equiv
_atom_site_adp_type
_atom_site_occupancy
_atom_site_symmetry_multiplicity
_atom_site_calc_flag
_atom_site_refinement_flags
_atom_site_disorder_assembly
_atom_site_disorder_group
Pt1 Pt 0.43342(4) 0.02404(5) 0.40141(3) 0.03395(16) Uani 1 1 d . . .
Ag1 Ag 0.0000 0.0000 0.5000 0.0802(9) Uani 1 2 d S . .
Rh1 Rh 0.29002(8) -0.20857(11) 0.52935(6) 0.0364(3) Uani 1 1 d . . .
Cl1 Cl 0.1072(4) 0.1397(7) 0.2445(5) 0.103(3) Uani 1 1 d . . .
Cl2 Cl 0.1706(4) 0.2369(6) 0.6100(4) 0.088(2) Uani 1 1 d . . .
Cl3 Cl 0.1224(10) 0.4369(9) 0.4109(6) 0.073(3) Uani 0.50 1 d P . .
S1 S 0.3444(3) -0.1372(3) 0.41237(19) 0.0352(8) Uani 1 1 d . . .
S2 S 0.4640(3) -0.1700(4) 0.6280(2) 0.0414(9) Uani 1 1 d . . .
S3 S 0.1983(3) -0.0578(4) 0.5666(2) 0.0490(11) Uani 1 1 d . . .
O1 O 0.0809(15) 0.0855(19) 0.3155(14) 0.141(10) Uani 1 1 d . . .
O2 O 0.1908(15) 0.217(2) 0.2790(11) 0.152(11) Uani 1 1 d . . .
O3 O 0.0077(14) 0.1839(17) 0.1924(12) 0.116(7) Uani 1 1 d . . .
O4 O 0.157(2) 0.066(2) 0.1866(17) 0.153(10) Uani 1 1 d . . .
O5 O 0.2898(10) 0.2374(15) 0.6059(9) 0.088(5) Uani 1 1 d . . .
O6 O 0.1022(11) 0.2019(18) 0.5285(11) 0.123(8) Uani 1 1 d . . .
O7 O 0.1557(19) 0.1647(19) 0.6752(13) 0.125(8) Uani 1 1 d . . .
O8 O 0.1354(13) 0.3431(14) 0.6272(11) 0.092(5) Uani 1 1 d . . .
O9 O 0.148(4) 0.474(4) 0.340(2) 0.142(18) Uani 0.50 1 d P . .
O10 O 0.205(3) 0.362(4) 0.431(3) 0.118(14) Uani 0.50 1 d P . .
O11 O 0.1228(15) 0.5200(19) 0.4833(12) 0.043(5) Uani 0.50 1 d P . .
O12 O 0.020(4) 0.399(4) 0.373(3) 0.16(2) Uani 0.50 1 d P . .
O13 O 0.3403(13) 0.4871(14) 0.6225(9) 0.085(5) Uani 1 1 d . . .
O14 O -0.056(5) 0.482(3) 0.330(2) 0.129(16) Uani 0.50 1 d P . .
N1 N 0.1380(9) -0.2543(11) 0.4429(7) 0.041(3) Uani 1 1 d . . .
H7 H 0.1237 -0.3246 0.4518 0.050 Uiso 1 1 calc R . .
H8 H 0.0764 -0.2156 0.4532 0.050 Uiso 1 1 calc R . .
N2 N 0.3760(10) -0.3469(11) 0.5042(8) 0.041(3) Uani 1 1 d . . .
H9 H 0.3521 -0.4025 0.5329 0.049 Uiso 1 1 calc R . .
H10 H 0.3538 -0.3615 0.4469 0.049 Uiso 1 1 calc R . .
N3 N 0.2307(12) -0.2830(15) 0.6285(8) 0.067(5) Uani 1 1 d . . .
H11 H 0.1973 -0.3469 0.6091 0.080 Uiso 1 1 calc R . .
H12 H 0.2938 -0.2968 0.6724 0.080 Uiso 1 1 calc R . .
N4 N 0.3141(11) 0.1091(11) 0.4509(7) 0.043(3) Uani 1 1 d . . .
H13 H 0.2539 0.1297 0.4080 0.051 Uiso 1 1 calc R . .
H14 H 0.3495 0.1673 0.4785 0.051 Uiso 1 1 calc R . .
H15 H 0.2862 0.0677 0.4881 0.051 Uiso 1 1 calc R . .
N5 N 0.5381(10) -0.0600(12) 0.3383(8) 0.048(4) Uani 1 1 d . . .
H16 H 0.6020 -0.0843 0.3763 0.058 Uiso 1 1 calc R . .
H17 H 0.5611 -0.0171 0.2998 0.058 Uiso 1 1 calc R . .
H18 H 0.4973 -0.1159 0.3107 0.058 Uiso 1 1 calc R . .
C1 C 0.1995(13) -0.1352(14) 0.3428(9) 0.046(4) Uani 1 1 d . . .
H1A H 0.1528 -0.0766 0.3589 0.056 Uiso 1 1 calc R . .
H1B H 0.2050 -0.1249 0.2830 0.056 Uiso 1 1 calc R . .
C2 C 0.1432(13) -0.2400(16) 0.3527(9) 0.051(4) Uani 1 1 d . . .
H2A H 0.0633 -0.2419 0.3162 0.061 Uiso 1 1 calc R . .
H2B H 0.1891 -0.2981 0.3349 0.061 Uiso 1 1 calc R . .
C3 C 0.5381(13) -0.2939(14) 0.6180(10) 0.049(4) Uani 1 1 d . . .
H3A H 0.6236 -0.2820 0.6334 0.059 Uiso 1 1 calc R . .
H3B H 0.5187 -0.3460 0.6586 0.059 Uiso 1 1 calc R . .
C4 C 0.5050(12) -0.3399(15) 0.5286(10) 0.049(4) Uani 1 1 d . . .
H4A H 0.5342 -0.2937 0.4883 0.059 Uiso 1 1 calc R . .
H4B H 0.5399 -0.4112 0.5274 0.059 Uiso 1 1 calc R . .
C5 C 0.1829(16) -0.1082(19) 0.6699(11) 0.068(6) Uani 1 1 d . . .
H5A H 0.2585 -0.1027 0.7117 0.082 Uiso 1 1 calc R . .
H5B H 0.1246 -0.0653 0.6908 0.082 Uiso 1 1 calc R . .
C6 C 0.1450(16) -0.220(2) 0.6613(12) 0.075(7) Uani 1 1 d . . .
H6A H 0.0674 -0.2248 0.6217 0.090 Uiso 1 1 calc R . .
H6B H 0.1381 -0.2476 0.7173 0.090 Uiso 1 1 calc R . .

loop_
_atom_site_aniso_label
_atom_site_aniso_U_11
_atom_site_aniso_U_22
_atom_site_aniso_U_33
_atom_site_aniso_U_23
_atom_site_aniso_U_13
_atom_site_aniso_U_12
Pt1 0.0225(2) 0.0512(4) 0.0253(2) -0.0048(2) -0.00069(16) -0.0001(2)
Ag1 0.0202(7) 0.119(2) 0.0961(15) -0.0586(15) 0.0025(8) 0.0063(10)
Rh1 0.0228(5) 0.0568(8) 0.0287(5) -0.0059(5) 0.0037(4) -0.0051(5)
Cl1 0.043(2) 0.138(7) 0.123(5) 0.081(5) 0.008(3) 0.001(3)
Cl2 0.042(2) 0.121(6) 0.099(4) -0.067(4) 0.013(2) -0.006(3)
Cl3 0.087(7) 0.062(7) 0.056(5) 0.011(4) -0.011(5) -0.008(6)
S1 0.0252(14) 0.051(2) 0.0271(15) -0.0068(14) 0.0021(11) 0.0026(15)
S2 0.0291(16) 0.065(3) 0.0273(15) 0.0015(16) -0.0001(12) -0.0061(17)
S3 0.0235(15) 0.081(4) 0.0434(19) -0.0248(19) 0.0102(14) -0.0064(17)
O1 0.084(12) 0.17(2) 0.19(2) 0.127(17) 0.064(13) 0.048(13)
O2 0.087(12) 0.27(3) 0.080(11) 0.023(14) -0.025(9) -0.097(16)
O3 0.067(10) 0.128(18) 0.136(15) 0.060(13) -0.013(9) -0.025(11)
O4 0.138(19) 0.15(3) 0.18(2) 0.049(19) 0.059(18) 0.021(17)
O5 0.037(6) 0.134(16) 0.085(10) -0.047(10) -0.004(6) 0.011(8)
O6 0.039(7) 0.19(2) 0.126(13) -0.105(14) -0.012(8) 0.006(10)
O7 0.156(19) 0.13(2) 0.103(14) -0.050(13) 0.054(13) -0.029(15)
O8 0.072(9) 0.087(13) 0.123(13) -0.054(10) 0.031(9) 0.000(9)
O9 0.17(4) 0.20(5) 0.07(2) 0.04(3) 0.05(2) -0.01(4)
O10 0.08(2) 0.14(4) 0.13(3) -0.03(3) 0.02(2) 0.02(2)
O11 0.029(9) 0.058(15) 0.037(10) 0.023(10) -0.005(7) 0.000(10)
O12 0.13(3) 0.08(3) 0.23(5) -0.03(3) -0.08(4) 0.00(3)
O13 0.076(9) 0.090(13) 0.087(10) 0.039(9) 0.016(8) 0.011(9)
O14 0.23(5) 0.06(3) 0.10(3) 0.00(2) 0.06(3) 0.02(3)
N1 0.028(5) 0.049(9) 0.044(6) -0.011(6) 0.001(5) -0.007(6)
N2 0.035(6) 0.037(8) 0.047(7) 0.003(5) 0.000(5) 0.000(6)
N3 0.047(8) 0.115(16) 0.039(7) -0.006(8) 0.011(6) -0.039(9)
N4 0.045(7) 0.046(9) 0.039(6) 0.004(6) 0.014(5) 0.011(6)
N5 0.030(6) 0.070(11) 0.049(7) -0.013(7) 0.016(5) -0.007(6)
C1 0.040(8) 0.050(11) 0.039(8) -0.002(7) -0.013(6) -0.002(7)
C2 0.040(8) 0.071(13) 0.036(8) -0.024(8) -0.003(6) -0.007(8)
C3 0.039(8) 0.052(11) 0.048(8) 0.017(7) -0.009(6) 0.001(7)
C4 0.033(7) 0.045(11) 0.064(10) 0.007(8) -0.001(7) 0.000(7)
C5 0.056(10) 0.11(2) 0.044(9) -0.029(10) 0.025(8) -0.019(11)
C6 0.055(10) 0.12(2) 0.055(10) -0.023(12) 0.032(8) -0.033(12)

loop_
_atom_type_symbol
_atom_type_description
_atom_type_scat_dispersion_real
_atom_type_scat_dispersion_imag
_atom_type_scat_source
C C 0.0033 0.0016 'International Tables Vol C Tables 4.2.6.8 and 6.1.1.4'
H H 0.0000 0.0000 'International Tables Vol C Tables 4.2.6.8 and 6.1.1.4'
N N 0.0061 0.0033 'International Tables Vol C Tables 4.2.6.8 and 6.1.1.4'
Cl Cl 0.1484 0.1585 'International Tables Vol C Tables 4.2.6.8 and 6.1.1.4'
O O 0.0106 0.0060 'International Tables Vol C Tables 4.2.6.8 and 6.1.1.4'
Pt Pt -1.7033 8.3905 'International Tables Vol C Tables 4.2.6.8 and 6.1.1.4'
Rh Rh -1.1178 0.9187 'International Tables Vol C Tables 4.2.6.8 and 6.1.1.4'
S S 0.1246 0.1234 'International Tables Vol C Tables 4.2.6.8 and 6.1.1.4'
Ag Ag -0.8971 1.1015 'International Tables Vol C Tables 4.2.6.8 and 6.1.1.4'

loop_
_geom_angle_atom_site_label_1
_geom_angle_atom_site_label_2
_geom_angle_atom_site_label_3
_geom_angle
_geom_angle_site_symmetry_1
_geom_angle_site_symmetry_3
_geom_angle_publ_flag
N5 Pt1 N4 173.1(5) . . ?
N5 Pt1 S2 85.0(4) . 3_656 ?
N4 Pt1 S2 95.5(4) . 3_656 ?
N5 Pt1 S1 85.1(4) . . ?
N4 Pt1 S1 94.0(4) . . ?
S2 Pt1 S1 169.7(1) 3_656 . ?
S3 Ag1 S3 180.0(2) 3_556 . ?
N1 Rh1 N2 91.0(5) . . ?
N1 Rh1 N3 90.3(5) . . ?
N2 Rh1 N3 91.8(6) . . ?
N1 Rh1 S1 85.0(4) . . ?
N2 Rh1 S1 86.1(4) . . ?
N3 Rh1 S1 174.9(4) . . ?
N1 Rh1 S3 91.3(4) . . ?
N2 Rh1 S3 176.3(3) . . ?
N3 Rh1 S3 85.3(5) . . ?
S1 Rh1 S3 97.0(2) . . ?
N1 Rh1 S2 175.9(4) . . ?
N2 Rh1 S2 85.4(3) . . ?
N3 Rh1 S2 87.9(4) . . ?
S1 Rh1 S2 96.6(1) . . ?
S3 Rh1 S2 92.2(2) . . ?
O3 Cl1 O2 112.3(14) . . ?
O3 Cl1 O1 111.9(11) . . ?
O2 Cl1 O1 105.7(14) . . ?
O3 Cl1 O4 105.0(15) . . ?
O2 Cl1 O4 109.5(14) . . ?
O1 Cl1 O4 112.5(15) . . ?
O5 Cl2 O7 108.8(13) . . ?
O5 Cl2 O6 108.2(9) . . ?
O7 Cl2 O6 109.8(14) . . ?
O5 Cl2 O8 109.5(11) . . ?
O7 Cl2 O8 111.1(11) . . ?
O6 Cl2 O8 109.4(12) . . ?
O12 Cl3 O9 95(3) . . ?
O12 Cl3 O10 113(3) . . ?
O9 Cl3 O10 100(3) . . ?
O12 Cl3 O11 116(3) . . ?
O9 Cl3 O11 116(3) . . ?
O10 Cl3 O11 114.2(19) . . ?
C1 S1 Rh1 96.7(6) . . ?
C1 S1 Pt1 108.5(6) . . ?
Rh1 S1 Pt1 128.3(2) . . ?
C3 S2 Pt1 112.7(6) . 3_656 ?
C3 S2 Rh1 97.1(5) . . ?
Pt1 S2 Rh1 116.3(2) 3_656 . ?
C5 S3 Rh1 95.6(7) . . ?
C5 S3 Ag1 102.9(6) . . ?
Rh1 S3 Ag1 125.4(2) . . ?
Cl3 O12 O14 111(4) . . ?
C2 N1 Rh1 113.9(9) . . ?
C4 N2 Rh1 114.0(10) . . ?
C6 N3 Rh1 113.6(14) . . ?
C2 C1 S1 107.2(11) . . ?
N1 C2 C1 109.2(12) . . ?
C4 C3 S2 112.8(10) . . ?
N2 C4 C3 107.7(13) . . ?
C6 C5 S3 109.6(12) . . ?
C5 C6 N3 109.6(14) . . ?

loop_
_geom_bond_atom_site_label_1
_geom_bond_atom_site_label_2
_geom_bond_distance
_geom_bond_site_symmetry_2
_geom_bond_publ_flag
Pt1 N5 2.058(12) . ?
Pt1 N4 2.064(12) . ?
Pt1 S2 2.308(4) 3_656 ?
Pt1 S1 2.313(4) . ?
Pt1 Pt1 3.271(1) 3_656 ?
Ag1 S3 2.447(4) 3_556 ?
Ag1 S3 2.447(4) . ?
Rh1 N1 2.085(11) . ?
Rh1 N2 2.101(13) . ?
Rh1 N3 2.104(14) . ?
Rh1 S1 2.307(4) . ?
Rh1 S3 2.331(5) . ?
Rh1 S2 2.342(4) . ?
Cl1 O3 1.394(16) . ?
Cl1 O2 1.40(2) . ?
Cl1 O1 1.426(16) . ?
Cl1 O4 1.52(3) . ?
Cl2 O5 1.416(13) . ?
Cl2 O7 1.43(2) . ?
Cl2 O6 1.447(14) . ?
Cl2 O8 1.448(17) . ?
Cl3 O12 1.31(4) . ?
Cl3 O9 1.33(3) . ?
Cl3 O10 1.34(4) . ?
Cl3 O11 1.57(3) . ?
S1 C1 1.816(13) . ?
S2 C3 1.814(18) . ?
S2 Pt1 2.308(4) 3_656 ?
S3 C5 1.831(19) . ?
O12 O14 1.45(6) . ?
N1 C2 1.480(18) . ?
N2 C4 1.480(17) . ?
N3 C6 1.47(3) . ?
C1 C2 1.50(2) . ?
C3 C4 1.52(2) . ?
C5 C6 1.47(3) . ?
